data_2203751
loop_
_publ_author_name
'Hiroyuki Ishida'

_publ_section_title
;
 Pyrrolidinium chloranilate
;
_journal_issue 6
_journal_name_full 'Acta Crystallographica Section E'
_journal_page_first o974
_journal_page_last o976
_journal_paper_doi 10.1107/S1600536804010724
_journal_volume 60
_journal_year 2004
_chemical_formula_iupac '2C4 H10 N 1+, C6 Cl2 O4 2-'
_chemical_formula_moiety '2C4 H10 N 1+, C6 Cl2 O4 2-'
_chemical_formula_sum 'C14 H20 Cl2 N2 O4'
_chemical_formula_weight 351.23
_space_group_IT_number 2
_symmetry_cell_setting triclinic
_symmetry_space_group_name_Hall '-P 1'
_symmetry_space_group_name_H-M 'P -1'
_atom_sites_solution_hydrogens geom
_atom_sites_solution_primary direct
_atom_sites_solution_secondary difmap
_cell_angle_alpha 68.18(3)
_cell_angle_beta 84.25(3)
_cell_angle_gamma 71.52(2)
_cell_formula_units_Z 2
_cell_length_a 9.337(3)
_cell_length_b 9.601(4)
_cell_length_c 9.947(5)
_cell_measurement_reflns_used 25
_cell_measurement_temperature 300
_cell_measurement_theta_max 11.8
_cell_measurement_theta_min 11.2
_cell_volume 785.0(6)
_computing_cell_refinement 'MSC/AFC Diffractometer Control Software'
_computing_data_collection
;
MSC/AFC Diffractometer Control Software
(Molecular Structure Corporation, 1990)
;
_computing_data_reduction 'TEXSAN for Windows (Molecular Structure Corporation, 1997-1999)'
_computing_molecular_graphics 'ORTEP3 (Farrugia, 1997)'
_computing_publication_material 'TEXSAN for Windows'
_computing_structure_refinement 'SHELXL97 (Sheldrick, 1997)'
_computing_structure_solution 'SIR92 (Altomare et al., 1994)'
_diffrn_ambient_temperature 300
_diffrn_measured_fraction_theta_full 1.000
_diffrn_measured_fraction_theta_max 1.000
_diffrn_measurement_device 'Rigaku AFC-5R'
_diffrn_measurement_method \w-2\q
_diffrn_radiation_monochromator graphite
_diffrn_radiation_source 'Rigaku rotating anode'
_diffrn_radiation_type MoK\a
_diffrn_radiation_wavelength 0.71073
_diffrn_reflns_av_R_equivalents 0.014
_diffrn_reflns_av_sigmaI/netI 0.0554
_diffrn_reflns_limit_h_max 11
_diffrn_reflns_limit_h_min -12
_diffrn_reflns_limit_k_max 0
_diffrn_reflns_limit_k_min -12
_diffrn_reflns_limit_l_max 11
_diffrn_reflns_limit_l_min -12
_diffrn_reflns_number 3821
_diffrn_reflns_reduction_process 'Lp corrections applied'
_diffrn_reflns_theta_full 27.5
_diffrn_reflns_theta_max 27.5
_diffrn_reflns_theta_min 2.2
_diffrn_standards_decay_% 1.74
_diffrn_standards_interval_count 97
_diffrn_standards_number 3
_exptl_absorpt_coefficient_mu 0.43
_exptl_absorpt_correction_T_max 0.94
_exptl_absorpt_correction_T_min 0.91
_exptl_absorpt_correction_type psi-scan
_exptl_absorpt_process_details '(North et al., 1968)'
_exptl_crystal_colour 'dark red'
_exptl_crystal_density_diffrn 1.486
_exptl_crystal_density_meas ?
_exptl_crystal_description prism
_exptl_crystal_F_000 368
_exptl_crystal_size_max 0.40
_exptl_crystal_size_mid 0.20
_exptl_crystal_size_min 0.15
_refine_diff_density_max 0.57
_refine_diff_density_min -0.36
_refine_ls_extinction_method none
_refine_ls_goodness_of_fit_ref 1.09
_refine_ls_hydrogen_treatment constr
_refine_ls_matrix_type full
_refine_ls_number_parameters 199
_refine_ls_number_reflns 3606
_refine_ls_number_restraints 0
_refine_ls_restrained_S_all 1.09
_refine_ls_R_factor_all 0.078
_refine_ls_R_factor_gt 0.043
_refine_ls_shift/su_max 0.001
_refine_ls_shift/su_mean 0.001
_refine_ls_structure_factor_coef Fsqd
_refine_ls_weighting_details 'calc w = 1/[\s^2^(Fo^2^)+(0.09P)^2^] where P = (Fo^2^+2Fc^2^)/3'
_refine_ls_weighting_scheme calc
_refine_ls_wR_factor_gt 0.142
_refine_ls_wR_factor_ref 0.159
_reflns_number_gt 2522
_reflns_number_total 3606
_reflns_threshold_expression I>2\s(I)
_cod_data_source_file fl6097.cif
_cod_data_source_block I
_cod_database_code 2203751

loop_
_symmetry_equiv_pos_as_xyz
'   +x,   +y,   +z'
'   -x,   -y,   -z'

loop_
_atom_site_label
_atom_site_fract_x
_atom_site_fract_y
_atom_site_fract_z
_atom_site_U_iso_or_equiv
_atom_site_adp_type
_atom_site_calc_flag
_atom_site_refinement_flags
_atom_site_occupancy
_atom_site_type_symbol
Cl1 0.58538(7) 0.46619(8) -0.27994(7) 0.0446(2) Uani d . 1 Cl
Cl2 0.97853(7) -0.05581(7) 0.26667(7) 0.03732(19) Uani d . 1 Cl
O1 0.8969(2) 0.4251(2) -0.1949(2) 0.0411(5) Uani d . 1 O
O2 0.50354(19) 0.1967(2) -0.0502(2) 0.0385(4) Uani d . 1 O
O3 0.6647(2) -0.0101(2) 0.1850(2) 0.0467(5) Uani d . 1 O
O4 1.06977(18) 0.1996(2) 0.02585(19) 0.0354(4) Uani d . 1 O
N1 0.2269(2) 0.3741(2) -0.1955(2) 0.0303(4) Uani d . 1 N
N2 0.3348(2) 0.0689(2) 0.1923(2) 0.0314(4) Uani d . 1 N
C1 0.8398(2) 0.3259(3) -0.1127(3) 0.0276(5) Uani d . 1 C
C2 0.6923(3) 0.3220(3) -0.1289(3) 0.0299(5) Uani d . 1 C
C3 0.6307(2) 0.2088(3) -0.0358(3) 0.0276(5) Uani d . 1 C
C4 0.7248(3) 0.0854(3) 0.0992(3) 0.0289(5) Uani d . 1 C
C5 0.8720(2) 0.0892(3) 0.1164(2) 0.0263(5) Uani d . 1 C
C6 0.9374(2) 0.1960(3) 0.0178(2) 0.0257(5) Uani d . 1 C
C7 0.2171(3) 0.3986(3) -0.3521(3) 0.0406(6) Uani d . 1 C
C8 0.1290(4) 0.5672(4) -0.4214(3) 0.0580(9) Uani d . 1 C
C9 0.1724(4) 0.6469(4) -0.3351(4) 0.0655(10) Uani d . 1 C
C10 0.1888(3) 0.5317(3) -0.1819(3) 0.0446(7) Uani d . 1 C
C11 0.3088(4) 0.2129(3) 0.2286(3) 0.0491(7) Uani d . 1 C
C12 0.3053(5) 0.1620(4) 0.3887(4) 0.0667(10) Uani d . 1 C
C13 0.2807(4) 0.0022(4) 0.4415(3) 0.0545(8) Uani d . 1 C
C14 0.3588(3) -0.0702(3) 0.3314(3) 0.0382(6) Uani d . 1 C
H1 0.3198 0.3164 -0.1607 0.045 Uiso calc R 1 H
H2 0.1626 0.3235 -0.1451 0.045 Uiso calc R 1 H
H3 0.3169 0.3769 -0.3929 0.061 Uiso calc R 1 H
H4 0.1657 0.3309 -0.3650 0.061 Uiso calc R 1 H
H5 0.1557 0.6087 -0.5221 0.087 Uiso calc R 1 H
H6 0.0214 0.5808 -0.4162 0.087 Uiso calc R 1 H
H7 0.2668 0.6693 -0.3683 0.098 Uiso calc R 1 H
H8 0.0946 0.7448 -0.3429 0.098 Uiso calc R 1 H
H9 0.2689 0.5371 -0.1306 0.067 Uiso calc R 1 H
H10 0.0954 0.5529 -0.1303 0.067 Uiso calc R 1 H
H11 0.4155 0.0569 0.1371 0.047 Uiso calc R 1 H
H12 0.2552 0.0780 0.1438 0.047 Uiso calc R 1 H
H13 0.3896 0.2595 0.1914 0.074 Uiso calc R 1 H
H14 0.2138 0.2903 0.1862 0.074 Uiso calc R 1 H
H15 0.3999 0.1549 0.4271 0.100 Uiso calc R 1 H
H16 0.2237 0.2358 0.4186 0.100 Uiso calc R 1 H
H17 0.3252 -0.0614 0.5374 0.082 Uiso calc R 1 H
H18 0.1738 0.0124 0.4446 0.082 Uiso calc R 1 H
H19 0.4655 -0.1218 0.3549 0.057 Uiso calc R 1 H
H20 0.3132 -0.1459 0.3262 0.057 Uiso calc R 1 H

loop_
_atom_site_aniso_label
_atom_site_aniso_U_11
_atom_site_aniso_U_22
_atom_site_aniso_U_33
_atom_site_aniso_U_12
_atom_site_aniso_U_13
_atom_site_aniso_U_23
Cl1 0.0321(3) 0.0451(4) 0.0429(4) -0.0121(3) -0.0090(3) 0.0021(3)
Cl2 0.0291(3) 0.0395(4) 0.0350(3) -0.0069(2) -0.0059(2) -0.0055(3)
O1 0.0301(9) 0.0376(10) 0.0496(11) -0.0181(8) 0.0002(8) -0.0026(8)
O2 0.0237(8) 0.0473(11) 0.0415(10) -0.0170(8) -0.0046(7) -0.0062(8)
O3 0.0292(9) 0.0460(11) 0.0511(12) -0.0193(8) -0.0033(8) 0.0051(9)
O4 0.0220(8) 0.0418(10) 0.0406(10) -0.0133(7) -0.0042(7) -0.0087(8)
N1 0.0231(9) 0.0318(10) 0.0322(10) -0.0092(8) -0.0012(8) -0.0062(8)
N2 0.0259(10) 0.0367(11) 0.0319(11) -0.0103(9) 0.0001(8) -0.0119(9)
C1 0.0234(11) 0.0271(11) 0.0335(12) -0.0096(9) 0.0006(9) -0.0105(10)
C2 0.0206(11) 0.0307(12) 0.0340(12) -0.0068(9) -0.0039(9) -0.0067(10)
C3 0.0186(10) 0.0312(12) 0.0331(12) -0.0074(9) 0.0006(9) -0.0118(10)
C4 0.0218(11) 0.0307(12) 0.0342(12) -0.0098(9) 0.0026(9) -0.0109(10)
C5 0.0219(10) 0.0282(11) 0.0281(11) -0.0057(9) -0.0014(8) -0.0105(9)
C6 0.0194(10) 0.0289(11) 0.0324(12) -0.0080(9) 0.0019(9) -0.0150(10)
C7 0.0433(15) 0.0445(15) 0.0331(13) -0.0103(12) -0.0019(11) -0.0149(12)
C8 0.056(2) 0.0555(19) 0.0408(17) -0.0045(16) -0.0043(14) -0.0020(14)
C9 0.062(2) 0.0315(15) 0.089(3) -0.0111(15) -0.0076(19) -0.0075(17)
C10 0.0382(15) 0.0500(17) 0.0574(18) -0.0163(13) 0.0035(13) -0.0307(15)
C11 0.0573(19) 0.0373(15) 0.0547(18) -0.0114(13) -0.0033(14) -0.0200(13)
C12 0.087(3) 0.066(2) 0.054(2) -0.016(2) -0.0006(18) -0.0357(18)
C13 0.0556(19) 0.073(2) 0.0380(15) -0.0246(17) 0.0067(13) -0.0199(15)
C14 0.0343(13) 0.0342(13) 0.0387(14) -0.0100(11) -0.0019(11) -0.0045(11)

loop_
_atom_type_symbol
_atom_type_scat_dispersion_real
_atom_type_scat_dispersion_imag
_atom_type_scat_source
C 0.002 0.002
;International Tables for Crystallography
(1992, Vol. C, Table 6.1.1.2)
;
H 0.000 0.000
;International Tables for Crystallography
(1992, Vol. C, Table 6.1.1.2)
;
N 0.004 0.003
;International Tables for Crystallography
(1992, Vol. C, Table 6.1.1.2)
;
O 0.008 0.006
;International Tables for Crystallography
(1992, Vol. C, Table 6.1.1.2)
;
Cl 0.132 0.159
;International Tables for Crystallography
(1992, Vol. C, Tables 4.2.6.8 and 6.1.1.1)
;

loop_
_geom_angle_atom_site_label_1
_geom_angle_atom_site_label_2
_geom_angle_atom_site_label_3
_geom_angle
_geom_angle_publ_flag
C3 C2 Cl1 118.52(18) ?
C1 C2 Cl1 117.3(2) yes
C6 C5 Cl2 118.77(17) ?
C4 C5 Cl2 117.4(2) yes
O1 C1 C2 125.1(2) ?
O1 C1 C6 117.1(2) yes
O2 C3 C2 126.1(2) ?
O2 C3 C4 116.1(2) yes
O3 C4 C5 124.9(2) ?
O3 C4 C3 116.9(2) yes
O4 C6 C5 125.9(2) ?
O4 C6 C1 116.1(2) yes
C1 C2 C3 124.1(2) ?
C2 C3 C4 117.8(2) ?
C3 C4 C5 118.2(2) ?
C4 C5 C6 123.8(2) ?
C5 C6 C1 117.96(19) ?
C2 C1 C6 117.82(19) ?
C7 N1 C10 108.4(2) ?
C7 N1 H1 110.0 ?
C10 N1 H1 110.0 ?
C7 N1 H2 110.0 ?
C10 N1 H2 110.0 ?
H1 N1 H2 108.4 ?
C11 N2 C14 108.0(2) ?
C11 N2 H11 110.1 ?
C14 N2 H11 110.1 ?
C11 N2 H12 110.1 ?
C14 N2 H12 110.1 ?
H11 N2 H12 108.4 ?
C8 C7 N1 104.5(2) ?
C8 C7 H3 110.8 ?
N1 C7 H3 110.8 ?
C8 C7 H4 110.8 ?
N1 C7 H4 110.8 ?
H3 C7 H4 108.9 ?
C7 C8 C9 104.2(3) ?
C7 C8 H5 110.9 ?
C9 C8 H5 110.9 ?
C7 C8 H6 110.9 ?
C9 C8 H6 110.9 ?
H5 C8 H6 108.9 ?
C8 C9 C10 104.8(3) ?
C8 C9 H7 110.8 ?
C10 C9 H7 110.8 ?
C8 C9 H8 110.8 ?
C10 C9 H8 110.8 ?
H7 C9 H8 108.9 ?
N1 C10 C9 104.8(2) ?
N1 C10 H9 110.8 ?
C9 C10 H9 110.8 ?
N1 C10 H10 110.8 ?
C9 C10 H10 110.8 ?
H9 C10 H10 108.9 ?
C12 C11 N2 106.9(2) ?
C12 C11 H13 110.3 ?
N2 C11 H13 110.3 ?
C12 C11 H14 110.3 ?
N2 C11 H14 110.3 ?
H13 C11 H14 108.6 ?
C11 C12 C13 105.6(3) ?
C11 C12 H15 110.6 ?
C13 C12 H15 110.6 ?
C11 C12 H16 110.6 ?
C13 C12 H16 110.6 ?
H15 C12 H16 108.7 ?
C12 C13 C14 104.5(2) ?
C12 C13 H17 110.9 ?
C14 C13 H17 110.9 ?
C12 C13 H18 110.9 ?
C14 C13 H18 110.9 ?
H17 C13 H18 108.9 ?
N2 C14 C13 103.2(2) ?
N2 C14 H19 111.1 ?
C13 C14 H19 111.1 ?
N2 C14 H20 111.1 ?
C13 C14 H20 111.1 ?
H19 C14 H20 109.1 ?

loop_
_geom_bond_atom_site_label_1
_geom_bond_atom_site_label_2
_geom_bond_distance
_geom_bond_publ_flag
Cl1 C2 1.746(3) yes
Cl2 C5 1.742(2) yes
O1 C1 1.230(3) yes
O2 C3 1.256(3) yes
O3 C4 1.238(3) yes
O4 C6 1.259(3) yes
N1 C7 1.495(3) yes
N1 C10 1.495(3) yes
N1 H1 0.89 ?
N1 H2 0.89 ?
N2 C11 1.497(3) yes
N2 C14 1.499(3) yes
N2 H11 0.89 ?
N2 H12 0.89 ?
C1 C2 1.416(3) yes
C1 C6 1.544(3) yes
C2 C3 1.382(3) yes
C3 C4 1.540(3) yes
C4 C5 1.415(3) yes
C5 C6 1.384(3) yes
C7 C8 1.487(4) yes
C7 H3 0.97 ?
C7 H4 0.97 ?
C8 C9 1.498(5) yes
C8 H6 0.97 ?
C8 H5 0.97 ?
C9 C10 1.502(5) yes
C9 H8 0.97 ?
C9 H7 0.97 ?
C10 H9 0.97 ?
C10 H10 0.97 ?
C11 C12 1.482(4) yes
C11 H13 0.97 ?
C11 H14 0.97 ?
C12 C13 1.510(5) yes
C12 H16 0.97 ?
C12 H15 0.97 ?
C13 C14 1.516(4) yes
C13 H18 0.97 ?
C13 H17 0.97 ?
C14 H19 0.97 ?
C14 H20 0.97 ?

loop_
_geom_contact_atom_site_label_1
_geom_contact_atom_site_label_2
_geom_contact_distance
_geom_contact_site_symmetry_2
_geom_contact_publ_flag
O1 N1 2.962(3) 1_655 no
O2 N1 2.791(3) . no
O2 N2 2.841(3) . no
O3 N2 2.930(3) . no
O4 N2 2.783(3) 1_655 no
O4 N1 2.824(3) 1_655 no

loop_
_geom_hbond_atom_site_label_D
_geom_hbond_atom_site_label_H
_geom_hbond_atom_site_label_A
_geom_hbond_site_symmetry_A
_geom_hbond_distance_DH
_geom_hbond_distance_HA
_geom_hbond_distance_DA
_geom_hbond_angle_DHA
_geom_hbond_publ_flag
N1 H1 O2 . 0.89 1.91 2.791(3) 169 yes
N1 H2 O1 1_455 0.89 2.39 2.962(3) 122 yes
N1 H2 O4 1_455 0.89 1.98 2.824(3) 158 yes
N2 H11 O2 . 0.89 2.12 2.841(3) 138 yes
N2 H11 O3 . 0.89 2.26 2.930(2) 132 yes
N2 H12 O4 1_455 0.89 1.96 2.783(3) 153 yes

loop_
_geom_torsion_atom_site_label_1
_geom_torsion_atom_site_label_2
_geom_torsion_atom_site_label_3
_geom_torsion_atom_site_label_4
_geom_torsion
O1 C1 C2 C3 179.5(3)
O1 C1 C2 Cl1 1.8(4)
O1 C1 C6 O4 -2.5(4)
O1 C1 C6 C5 176.0(3)
O2 C3 C4 C5 176.8(3)
O2 C3 C4 O3 -3.3(4)
O3 C4 C5 C6 179.1(3)
O3 C4 C5 Cl2 2.3(4)
Cl1 C2 C3 O2 1.4(4)
Cl1 C2 C3 C4 -178.3(2)
Cl2 C5 C6 O4 -0.2(4)
Cl2 C5 C6 C1 -178.60(19)
C1 C2 C3 O2 -176.3(3)
C1 C2 C3 C4 4.0(4)
C2 C1 C6 O4 177.4(2)
C2 C3 C4 O3 176.5(3)
C2 C1 C6 C5 -4.0(4)
C2 C3 C4 C5 -3.4(4)
C3 C4 C5 C6 -1.0(4)
C3 C4 C5 Cl2 -177.8(2)
C4 C5 C6 O4 -177.0(3)
C4 C5 C6 C1 4.6(4)
C6 C1 C2 C3 -0.4(4)
C6 C1 C2 Cl1 -178.1(2)
N1 C7 C8 C9 32.9(3)
C7 C8 C9 C10 -36.9(3)
C8 C9 C10 N1 26.0(3)
C7 N1 C10 C9 -5.6(3)
C10 N1 C7 C8 -16.9(3)
N2 C11 C12 C13 -17.2(4)
C11 C12 C13 C14 32.0(4)
C12 C13 C14 N2 -33.9(3)
C11 N2 C14 C13 23.7(3)
C14 N2 C11 C12 -4.3(4)

loop_
_cod_related_entry_id
_cod_related_entry_database
_cod_related_entry_code
1 ChemSpider 30654750
